data_4086553
loop_
_publ_author_name
'Batke, Sonja'
'Sietzen, Malte'
'Merz, Lukas'
'Wadepohl, Hubert'
'Ballmann, Joachim'

_publ_section_title
;
 Closely Related Benzylene-Linked Diamidophosphine Scaffolds and Their
 Zirconium and Hafnium Complexes: How Small Changes of the Ligand Result
 in Different Complex Stabilities and Reactivities
;
_journal_issue 13
_journal_name_full Organometallics
_journal_page_first 2294
_journal_paper_doi 10.1021/acs.organomet.6b00384
_journal_volume 35
_journal_year 2016
_chemical_formula_moiety 'C36 H39 N4 P Ti'
_chemical_formula_sum 'C36 H39 N4 P Ti'
_chemical_formula_weight 606.58
_chemical_properties_physical 'air-sensitive, moisture-sensitive'
_space_group_crystal_system triclinic
_space_group_IT_number 2
_space_group_name_Hall '-P 1'
_space_group_name_H-M_alt 'P -1'
_symmetry_cell_setting triclinic
_symmetry_Int_Tables_number 2
_symmetry_space_group_name_Hall '-P 1'
_symmetry_space_group_name_H-M 'P -1'
_atom_sites_solution_hydrogens mixed
_atom_sites_solution_primary iterative
_atom_sites_solution_secondary difmap
_audit_block_code ba_sb34
_audit_creation_date 2015-09-16
_audit_creation_method
;
Olex2 1.2
(compiled 2015.01.26 svn.r3151 for OlexSys, GUI svn.r4998)
;
_audit_update_record '16.09.2015 13:59:25 CEST UTC+02:00  encif 1.35'
_cell_angle_alpha 81.263(16)
_cell_angle_beta 89.363(8)
_cell_angle_gamma 70.231(9)
_cell_formula_units_Z 2
_cell_length_a 9.060(5)
_cell_length_b 11.614(5)
_cell_length_c 15.921(7)
_cell_measurement_reflns_used 8173
_cell_measurement_temperature 100(2)
_cell_measurement_theta_max 32.34
_cell_measurement_theta_min 2.49
_cell_volume 1556.8(13)
_computing_cell_refinement
;
SAINT (see _computing_data_reduction). Includes estimated systematic errors
 of the unit cell constants from Monte Carlo simulations.
;
_computing_data_collection 'SMART-5.631 (Bruker AXS, 2003)'
_computing_data_reduction 'SAINT V8.34A (Bruker AXS, 1997-2013),SADABS-2014_5 (Sheldrick and Bruker AXS, 1997-2014)'
_computing_molecular_graphics 'Olex2 (Dolomanov et al., 2009)'
_computing_publication_material 'encif (Wadepohl, 2009-14); encifer 1.5 (CCDC, 2014)'
_computing_structure_refinement 'ShelXL (Sheldrick, 2008)'
_computing_structure_solution 'SUPERFLIP (Palatinus, 2007-2009)'
_diffrn_ambient_environment 'perfluoro polyether oil / N~2~'
_diffrn_ambient_temperature 100(1)
_diffrn_detector 'CCD plate'
_diffrn_detector_area_resol_mean 8.19
_diffrn_detector_type CCD-PXL-KAF2
_diffrn_measured_fraction_theta_full 1.000
_diffrn_measured_fraction_theta_max 0.929
_diffrn_measurement_device 'three-circle diffractometer'
_diffrn_measurement_device_type 'Bruker AXS Smart 1000'
_diffrn_measurement_method '\f- and \w-scans'
_diffrn_measurement_specimen_support 'polyimid foil'
_diffrn_radiation_monochromator graphite
_diffrn_radiation_probe x-ray
_diffrn_radiation_type MoK\a
_diffrn_radiation_wavelength 0.71073
_diffrn_reflns_av_R_equivalents 0.0419
_diffrn_reflns_av_unetI/netI 0.0428
_diffrn_reflns_Laue_measured_fraction_full 1.000
_diffrn_reflns_Laue_measured_fraction_max 0.929
_diffrn_reflns_limit_h_max 13
_diffrn_reflns_limit_h_min -13
_diffrn_reflns_limit_k_max 17
_diffrn_reflns_limit_k_min -17
_diffrn_reflns_limit_l_max 23
_diffrn_reflns_limit_l_min -23
_diffrn_reflns_number 40455
_diffrn_reflns_point_group_measured_fraction_full 1.000
_diffrn_reflns_point_group_measured_fraction_max 0.929
_diffrn_reflns_theta_full 25.242
_diffrn_reflns_theta_max 32.505
_diffrn_reflns_theta_min 1.295
_diffrn_source 'sealed X-Ray tube (Mo)'
_diffrn_source_type 'fine focus tube'
_diffrn_standards_number 0
_exptl_absorpt_coefficient_mu 0.358
_exptl_absorpt_correction_T_max 0.7464
_exptl_absorpt_correction_T_min 0.7057
_exptl_absorpt_correction_type multi-scan
_exptl_absorpt_process_details
;
multi-scan from symmetry-related measurements (Blessing 1995)
SADABS (see _computing_data_reduction)
;
_exptl_crystal_colour red
_exptl_crystal_density_diffrn 1.294
_exptl_crystal_description irregular
_exptl_crystal_F_000 640
_exptl_crystal_size_max 0.170
_exptl_crystal_size_mid 0.150
_exptl_crystal_size_min 0.130
_refine_diff_density_max 0.523
_refine_diff_density_min -0.351
_refine_diff_density_rms 0.071
_refine_ls_extinction_method none
_refine_ls_goodness_of_fit_ref 1.037
_refine_ls_hydrogen_treatment mixed
_refine_ls_matrix_type full
_refine_ls_number_parameters 468
_refine_ls_number_reflns 10480
_refine_ls_number_restraints 0
_refine_ls_restrained_S_all 1.037
_refine_ls_R_factor_all 0.0599
_refine_ls_R_factor_gt 0.0412
_refine_ls_shift/su_max 0.001
_refine_ls_shift/su_mean 0.000
_refine_ls_structure_factor_coef Fsqd
_refine_ls_weighting_details 'w=1/[\s^2^(Fo^2^)+(0.0431P)^2^+0.8389P] where P=(Fo^2^+2Fc^2^)/3'
_refine_ls_weighting_scheme calc
_refine_ls_wR_factor_gt 0.0945
_refine_ls_wR_factor_ref 0.1034
_reflns_Friedel_coverage 0.000
_reflns_number_gt 8253
_reflns_number_total 10480
_reflns_threshold_expression 'I > 2\s(I)'
_cod_data_source_file om6b00384_si_002.cif
_cod_data_source_block ba_sb34
_cod_depositor_comments 'Adding full bibliography for 4086549--4086572.cif.'
_cod_original_cell_volume 1556.7(12)
_cod_database_code 4086553
_audit_block_refno 2526
_audit_block_usercomment sb385
_shelx_space_group_comment
;
The symmetry employed for this shelxl refinement is uniquely defined
by the following loop, which should always be used as a source of
symmetry information in preference to the above space-group names.
They are only intended as comments.
;
_shelx_estimated_absorpt_t_max 0.955
_shelx_estimated_absorpt_t_min 0.942
_shelxl_version_number 2014/7
_olex2_refinement_description
;
1. Fixed Uiso
 At 1.2 times of:
  All C(H) groups, All C(H,H) groups
 At 1.5 times of:
  All C(H,H,H) groups
2.a Idealised Me refined as rotating group with stretchable bonds:
 C35(H35A,H35B,H35C), C36(H36A,H36B,H36C), C33(H33A,H33B,H33C), C34(H34A,H34B,
 H34C)
;
_olex2_submission_special_instructions 'No special instructions were received'

loop_
_symmetry_equiv_pos_as_xyz
'x, y, z'
'-x, -y, -z'

loop_
_atom_site_label
_atom_site_type_symbol
_atom_site_fract_x
_atom_site_fract_y
_atom_site_fract_z
_atom_site_U_iso_or_equiv
_atom_site_adp_type
_atom_site_occupancy
_atom_site_site_symmetry_order
_atom_site_calc_flag
_atom_site_refinement_flags_posn
Ti Ti 0.00235(3) 0.77536(2) 0.79384(2) 0.01105(6) Uani 1 1 d .
P P 0.22928(4) 0.80331(3) 0.68824(2) 0.01126(7) Uani 1 1 d .
N2 N 0.12839(13) 0.84078(10) 0.86462(7) 0.0121(2) Uani 1 1 d .
C27 C 0.40500(15) 0.67636(12) 0.67141(8) 0.0131(2) Uani 1 1 d .
N1 N -0.12669(13) 0.86257(10) 0.68507(7) 0.0128(2) Uani 1 1 d .
N3 N -0.16197(14) 0.79356(12) 0.87252(7) 0.0168(2) Uani 1 1 d .
N4 N 0.06733(15) 0.59872(11) 0.80145(8) 0.0173(2) Uani 1 1 d .
C8 C -0.25650(15) 0.97280(12) 0.67014(8) 0.0131(2) Uani 1 1 d .
C2 C 0.03332(16) 0.81193(12) 0.56048(8) 0.0134(2) Uani 1 1 d .
C14 C 0.30700(16) 0.91255(13) 0.72804(9) 0.0151(2) Uani 1 1 d .
H14A H 0.383(2) 0.8649(17) 0.7717(12) 0.018 Uiso 1 1 d R
H14B H 0.355(2) 0.9516(17) 0.6824(12) 0.018 Uiso 1 1 d R
C9 C -0.34829(16) 1.01268(13) 0.59367(9) 0.0143(2) Uani 1 1 d .
H9 H -0.325(2) 0.9665(17) 0.5495(12) 0.017 Uiso 1 1 d R
C16 C 0.09655(15) 0.96993(12) 0.83433(8) 0.0118(2) Uani 1 1 d .
C25 C 0.37398(19) 0.60900(14) 1.03756(9) 0.0221(3) Uani 1 1 d .
H25 H 0.390(2) 0.5247(19) 1.0606(12) 0.027 Uiso 1 1 d R
C19 C 0.02773(19) 1.22150(13) 0.77429(10) 0.0206(3) Uani 1 1 d .
H19 H 0.003(2) 1.3071(18) 0.7540(12) 0.025 Uiso 1 1 d R
C15 C 0.17834(15) 1.00767(12) 0.76605(8) 0.0129(2) Uani 1 1 d .
C7 C 0.06550(17) 0.75162(13) 0.48917(9) 0.0163(3) Uani 1 1 d .
H7 H 0.145(2) 0.7615(17) 0.4536(12) 0.020 Uiso 1 1 d R
C3 C -0.08685(16) 0.79786(12) 0.61356(8) 0.0128(2) Uani 1 1 d .
C21 C 0.23792(15) 0.78790(12) 0.93256(8) 0.0126(2) Uani 1 1 d .
C17 C -0.01613(17) 1.05911(13) 0.87248(9) 0.0155(3) Uani 1 1 d .
H17 H -0.072(2) 1.0334(17) 0.9187(12) 0.019 Uiso 1 1 d R
C26 C 0.26666(18) 0.66384(13) 0.96949(9) 0.0178(3) Uani 1 1 d .
H26 H 0.209(2) 0.6181(17) 0.9475(12) 0.021 Uiso 1 1 d R
C4 C -0.16751(17) 0.72067(13) 0.59526(9) 0.0153(2) Uani 1 1 d .
H4 H -0.249(2) 0.7106(16) 0.6306(11) 0.018 Uiso 1 1 d R
C1 C 0.13353(16) 0.88317(13) 0.58447(9) 0.0142(2) Uani 1 1 d .
H1A H 0.071(2) 0.9640(17) 0.5947(11) 0.017 Uiso 1 1 d R
H1B H 0.208(2) 0.8906(16) 0.5427(11) 0.017 Uiso 1 1 d R
C22 C 0.32116(16) 0.85347(14) 0.96705(9) 0.0163(3) Uani 1 1 d .
H22 H 0.307(2) 0.9371(17) 0.9457(12) 0.020 Uiso 1 1 d R
C12 C -0.4231(2) 1.16105(15) 0.71903(11) 0.0254(3) Uani 1 1 d .
H12 H -0.450(2) 1.2107(19) 0.7646(13) 0.031 Uiso 1 1 d R
C29 C 0.62014(18) 0.49894(14) 0.73937(10) 0.0215(3) Uani 1 1 d .
H29 H 0.679(2) 0.4499(18) 0.7895(12) 0.026 Uiso 1 1 d R
C35 C 0.0273(2) 0.51537(15) 0.86913(10) 0.0279(4) Uani 1 1 d .
H35A H -0.0179(15) 0.5607(6) 0.9159(7) 0.042 Uiso 1 1 calc GR
H35B H 0.1225(12) 0.4456(11) 0.8904(6) 0.042 Uiso 1 1 calc GR
H35C H -0.0495(15) 0.4838(10) 0.8466(4) 0.042 Uiso 1 1 calc GR
C36 C 0.14037(19) 0.52900(13) 0.73384(10) 0.0204(3) Uani 1 1 d .
H36A H 0.0693(10) 0.4914(10) 0.7133(6) 0.031 Uiso 1 1 calc GR
H36B H 0.2382(13) 0.4643(10) 0.7560(3) 0.031 Uiso 1 1 calc GR
H36C H 0.1623(13) 0.5848(7) 0.6871(6) 0.031 Uiso 1 1 calc GR
C32 C 0.45106(17) 0.64101(13) 0.59251(9) 0.0161(3) Uani 1 1 d .
H32 H 0.392(2) 0.6905(17) 0.5426(12) 0.019 Uiso 1 1 d R
C33 C -0.17196(19) 0.82061(15) 0.95867(9) 0.0202(3) Uani 1 1 d .
H33A H -0.0744(12) 0.8303(11) 0.9759(3) 0.030 Uiso 1 1 calc GR
H33B H -0.1890(14) 0.7527(9) 0.9969(5) 0.030 Uiso 1 1 calc GR
H33C H -0.2592(13) 0.8971(11) 0.96126(19) 0.030 Uiso 1 1 calc GR
C24 C 0.45672(18) 0.67431(16) 1.07068(9) 0.0239(3) Uani 1 1 d .
H24 H 0.528(2) 0.6361(19) 1.1157(13) 0.029 Uiso 1 1 d R
C5 C -0.13295(18) 0.66063(13) 0.52459(9) 0.0180(3) Uani 1 1 d .
H5 H -0.188(2) 0.6092(17) 0.5135(12) 0.022 Uiso 1 1 d R
C28 C 0.49092(17) 0.60381(14) 0.74474(9) 0.0183(3) Uani 1 1 d .
H28 H 0.461(2) 0.6254(17) 0.8005(12) 0.022 Uiso 1 1 d R
C20 C 0.14067(18) 1.13381(13) 0.73611(9) 0.0175(3) Uani 1 1 d .
H20 H 0.196(2) 1.1566(17) 0.6915(12) 0.021 Uiso 1 1 d R
C6 C -0.01725(18) 0.67698(14) 0.47107(9) 0.0186(3) Uani 1 1 d .
H6 H 0.004(2) 0.6352(17) 0.4224(12) 0.022 Uiso 1 1 d R
C11 C -0.51099(18) 1.20020(14) 0.64249(10) 0.0212(3) Uani 1 1 d .
H11 H -0.596(2) 1.2794(18) 0.6354(12) 0.025 Uiso 1 1 d R
C10 C -0.47312(17) 1.12466(14) 0.58076(9) 0.0185(3) Uani 1 1 d .
H10 H -0.533(2) 1.1462(17) 0.5292(12) 0.022 Uiso 1 1 d R
C23 C 0.42908(18) 0.79664(16) 1.03516(9) 0.0221(3) Uani 1 1 d .
H23 H 0.484(2) 0.8449(18) 1.0573(12) 0.027 Uiso 1 1 d R
C30 C 0.66336(18) 0.46322(14) 0.66057(10) 0.0202(3) Uani 1 1 d .
H30 H 0.748(2) 0.3893(18) 0.6573(12) 0.024 Uiso 1 1 d R
C31 C 0.57942(17) 0.53435(14) 0.58782(10) 0.0191(3) Uani 1 1 d .
H31 H 0.608(2) 0.5109(17) 0.5325(12) 0.023 Uiso 1 1 d R
C18 C -0.04987(18) 1.18442(13) 0.84295(10) 0.0193(3) Uani 1 1 d .
H18 H -0.124(2) 1.2426(18) 0.8699(12) 0.023 Uiso 1 1 d R
C13 C -0.29924(19) 1.04988(15) 0.73295(10) 0.0220(3) Uani 1 1 d .
H13 H -0.244(2) 1.0289(18) 0.7848(13) 0.026 Uiso 1 1 d R
C34 C -0.3028(2) 0.7704(2) 0.84828(11) 0.0316(4) Uani 1 1 d .
H34A H -0.2959(8) 0.7533(13) 0.7889(8) 0.047 Uiso 1 1 calc GR
H34B H -0.3964(12) 0.8443(11) 0.8525(9) 0.047 Uiso 1 1 calc GR
H34C H -0.3119(9) 0.6979(12) 0.8869(7) 0.047 Uiso 1 1 calc GR

loop_
_atom_site_aniso_label
_atom_site_aniso_U_11
_atom_site_aniso_U_22
_atom_site_aniso_U_33
_atom_site_aniso_U_23
_atom_site_aniso_U_13
_atom_site_aniso_U_12
Ti 0.01249(11) 0.01132(10) 0.00934(10) -0.00194(8) -0.00020(8) -0.00391(8)
P 0.01044(15) 0.01168(15) 0.01142(15) -0.00306(11) 0.00134(11) -0.00295(12)
N2 0.0136(5) 0.0108(5) 0.0105(5) -0.0011(4) -0.0014(4) -0.0024(4)
C27 0.0114(6) 0.0131(6) 0.0146(6) -0.0031(5) 0.0023(5) -0.0035(5)
N1 0.0124(5) 0.0144(5) 0.0110(5) -0.0039(4) 0.0000(4) -0.0029(4)
N3 0.0174(6) 0.0227(6) 0.0133(5) -0.0060(4) 0.0020(4) -0.0094(5)
N4 0.0240(6) 0.0137(5) 0.0152(5) -0.0020(4) 0.0004(5) -0.0078(5)
C8 0.0103(6) 0.0148(6) 0.0135(6) -0.0018(5) 0.0003(4) -0.0037(5)
C2 0.0130(6) 0.0133(6) 0.0115(5) 0.0000(4) -0.0009(5) -0.0021(5)
C14 0.0125(6) 0.0157(6) 0.0184(6) -0.0063(5) 0.0028(5) -0.0049(5)
C9 0.0151(6) 0.0162(6) 0.0120(6) -0.0018(5) -0.0004(5) -0.0059(5)
C16 0.0122(6) 0.0111(5) 0.0118(5) -0.0023(4) -0.0020(4) -0.0033(4)
C25 0.0239(7) 0.0193(7) 0.0131(6) -0.0011(5) -0.0001(5) 0.0050(6)
C19 0.0246(7) 0.0118(6) 0.0239(7) -0.0020(5) -0.0014(6) -0.0046(5)
C15 0.0122(6) 0.0126(5) 0.0142(6) -0.0046(5) 0.0001(5) -0.0038(5)
C7 0.0160(6) 0.0189(6) 0.0115(6) -0.0016(5) 0.0017(5) -0.0030(5)
C3 0.0132(6) 0.0136(6) 0.0100(5) -0.0018(4) -0.0012(4) -0.0025(5)
C21 0.0114(6) 0.0147(6) 0.0091(5) -0.0043(4) 0.0016(4) -0.0002(5)
C17 0.0161(6) 0.0151(6) 0.0144(6) -0.0045(5) 0.0014(5) -0.0032(5)
C26 0.0218(7) 0.0150(6) 0.0128(6) -0.0035(5) -0.0005(5) -0.0009(5)
C4 0.0152(6) 0.0176(6) 0.0138(6) -0.0034(5) 0.0009(5) -0.0062(5)
C1 0.0152(6) 0.0141(6) 0.0127(6) -0.0004(5) 0.0021(5) -0.0047(5)
C22 0.0140(6) 0.0222(7) 0.0123(6) -0.0039(5) 0.0006(5) -0.0054(5)
C12 0.0243(8) 0.0235(7) 0.0239(8) -0.0113(6) -0.0019(6) 0.0012(6)
C29 0.0184(7) 0.0207(7) 0.0194(7) 0.0001(6) 0.0016(6) -0.0004(6)
C35 0.0465(10) 0.0186(7) 0.0215(7) -0.0003(6) 0.0050(7) -0.0160(7)
C36 0.0270(8) 0.0137(6) 0.0210(7) -0.0041(5) 0.0018(6) -0.0070(6)
C32 0.0149(6) 0.0191(6) 0.0144(6) -0.0052(5) 0.0013(5) -0.0051(5)
C33 0.0237(7) 0.0266(7) 0.0132(6) -0.0055(5) 0.0047(5) -0.0113(6)
C24 0.0161(7) 0.0338(8) 0.0126(6) -0.0027(6) -0.0025(5) 0.0032(6)
C5 0.0198(7) 0.0175(6) 0.0175(6) -0.0051(5) -0.0026(5) -0.0063(5)
C28 0.0176(7) 0.0192(6) 0.0143(6) -0.0026(5) 0.0027(5) -0.0012(5)
C20 0.0212(7) 0.0155(6) 0.0175(6) -0.0023(5) 0.0019(5) -0.0086(5)
C6 0.0210(7) 0.0192(6) 0.0138(6) -0.0065(5) -0.0008(5) -0.0027(5)
C11 0.0164(7) 0.0171(6) 0.0249(7) -0.0020(6) -0.0008(6) 0.0005(5)
C10 0.0168(7) 0.0199(7) 0.0168(6) 0.0017(5) -0.0031(5) -0.0057(5)
C23 0.0152(7) 0.0358(8) 0.0153(6) -0.0068(6) -0.0010(5) -0.0075(6)
C30 0.0150(6) 0.0173(6) 0.0260(7) -0.0071(6) 0.0041(6) -0.0011(5)
C31 0.0153(6) 0.0243(7) 0.0206(7) -0.0130(6) 0.0054(5) -0.0068(5)
C18 0.0189(7) 0.0150(6) 0.0216(7) -0.0071(5) -0.0005(6) -0.0006(5)
C13 0.0210(7) 0.0224(7) 0.0182(7) -0.0080(6) -0.0055(6) 0.0004(6)
C34 0.0259(8) 0.0595(12) 0.0226(8) -0.0152(8) 0.0071(6) -0.0281(8)

loop_
_atom_type_symbol
_atom_type_description
_atom_type_scat_dispersion_real
_atom_type_scat_dispersion_imag
_atom_type_scat_source
C C 0.0033 0.0016 'International Tables Vol C Tables 4.2.6.8 and 6.1.1.4'
H H 0.0000 0.0000 'International Tables Vol C Tables 4.2.6.8 and 6.1.1.4'
N N 0.0061 0.0033 'International Tables Vol C Tables 4.2.6.8 and 6.1.1.4'
P P 0.1023 0.0942 'International Tables Vol C Tables 4.2.6.8 and 6.1.1.4'
Ti Ti 0.2776 0.4457 'International Tables Vol C Tables 4.2.6.8 and 6.1.1.4'

loop_
_geom_angle_atom_site_label_1
_geom_angle_atom_site_label_2
_geom_angle_atom_site_label_3
_geom_angle
N2 Ti P 77.06(5)
N2 Ti N1 127.77(5)
N1 Ti P 78.98(5)
N3 Ti P 166.67(4)
N3 Ti N2 93.74(6)
N3 Ti N1 99.79(6)
N3 Ti N4 97.26(6)
N4 Ti P 95.51(4)
N4 Ti N2 116.53(5)
N4 Ti N1 111.41(5)
C27 P Ti 123.49(5)
C27 P C14 103.38(7)
C27 P C1 108.69(7)
C14 P Ti 107.08(5)
C1 P Ti 107.60(6)
C1 P C14 105.17(7)
C16 N2 Ti 109.55(8)
C21 N2 Ti 134.19(9)
C21 N2 C16 116.23(11)
C32 C27 P 124.90(11)
C32 C27 C28 118.78(13)
C28 C27 P 116.09(10)
C8 N1 Ti 129.93(9)
C8 N1 C3 114.66(11)
C3 N1 Ti 115.25(9)
C33 N3 Ti 131.49(10)
C33 N3 C34 109.92(12)
C34 N3 Ti 118.48(10)
C35 N4 Ti 125.12(11)
C36 N4 Ti 125.13(9)
C36 N4 C35 108.96(12)
N1 C8 C9 123.14(12)
N1 C8 C13 120.06(12)
C9 C8 C13 116.80(13)
C7 C2 C3 119.32(13)
C7 C2 C1 120.68(12)
C3 C2 C1 119.84(12)
P C14 H14A 106.1(11)
P C14 H14B 110.3(11)
H14A C14 H14B 110.2(15)
C15 C14 P 110.07(10)
C15 C14 H14A 108.8(11)
C15 C14 H14B 111.3(11)
C8 C9 H9 121.0(11)
C10 C9 C8 121.09(13)
C10 C9 H9 117.8(11)
C15 C16 N2 120.40(12)
C17 C16 N2 120.07(12)
C17 C16 C15 119.54(12)
C26 C25 H25 117.8(12)
C26 C25 C24 121.08(15)
C24 C25 H25 121.1(12)
C20 C19 H19 120.5(12)
C18 C19 H19 119.4(12)
C18 C19 C20 120.13(13)
C16 C15 C14 119.94(12)
C20 C15 C14 121.05(13)
C20 C15 C16 118.99(12)
C2 C7 H7 119.3(11)
C6 C7 C2 120.94(13)
C6 C7 H7 119.8(11)
C2 C3 N1 120.53(12)
C4 C3 N1 120.41(12)
C4 C3 C2 119.05(12)
N2 C21 C26 119.29(12)
N2 C21 C22 122.86(12)
C22 C21 C26 117.84(13)
C16 C17 H17 119.5(11)
C18 C17 C16 120.68(13)
C18 C17 H17 119.8(11)
C25 C26 C21 120.62(14)
C25 C26 H26 120.4(11)
C21 C26 H26 119.0(11)
C3 C4 H4 119.8(11)
C5 C4 C3 120.78(13)
C5 C4 H4 119.4(11)
P C1 H1A 104.4(11)
P C1 H1B 112.2(11)
C2 C1 P 106.48(9)
C2 C1 H1A 111.7(11)
C2 C1 H1B 112.8(11)
H1A C1 H1B 108.9(15)
C21 C22 H22 122.4(11)
C23 C22 C21 120.72(14)
C23 C22 H22 116.9(11)
C11 C12 H12 120.2(12)
C13 C12 H12 118.7(12)
C13 C12 C11 121.08(15)
C28 C29 H29 120.7(12)
C28 C29 C30 120.01(14)
C30 C29 H29 119.3(12)
N4 C35 H35A 109.5
N4 C35 H35B 109.5
N4 C35 H35C 109.5
H35A C35 H35B 109.5
H35A C35 H35C 109.5
H35B C35 H35C 109.5
N4 C36 H36A 109.5
N4 C36 H36B 109.5
N4 C36 H36C 109.5
H36A C36 H36B 109.5
H36A C36 H36C 109.5
H36B C36 H36C 109.5
C27 C32 H32 118.7(11)
C31 C32 C27 120.08(13)
C31 C32 H32 121.2(11)
N3 C33 H33A 109.5
N3 C33 H33B 109.5
N3 C33 H33C 109.5
H33A C33 H33B 109.5
H33A C33 H33C 109.5
H33B C33 H33C 109.5
C25 C24 H24 119.8(13)
C23 C24 C25 118.90(14)
C23 C24 H24 121.3(13)
C4 C5 H5 119.6(12)
C6 C5 C4 120.15(14)
C6 C5 H5 120.3(12)
C27 C28 H28 120.8(11)
C29 C28 C27 120.76(14)
C29 C28 H28 118.4(11)
C19 C20 C15 120.86(14)
C19 C20 H20 121.4(12)
C15 C20 H20 117.7(12)
C7 C6 C5 119.72(13)
C7 C6 H6 121.7(11)
C5 C6 H6 118.6(11)
C12 C11 H11 118.1(12)
C10 C11 C12 118.42(14)
C10 C11 H11 123.4(12)
C9 C10 H10 117.9(12)
C11 C10 C9 121.18(14)
C11 C10 H10 120.9(12)
C22 C23 H23 118.4(12)
C24 C23 C22 120.84(15)
C24 C23 H23 120.8(12)
C29 C30 H30 119.9(12)
C31 C30 C29 119.62(14)
C31 C30 H30 120.5(12)
C32 C31 H31 118.5(11)
C30 C31 C32 120.72(14)
C30 C31 H31 120.8(11)
C19 C18 C17 119.77(14)
C19 C18 H18 120.7(12)
C17 C18 H18 119.5(12)
C8 C13 H13 121.1(12)
C12 C13 C8 121.40(14)
C12 C13 H13 117.5(12)
N3 C34 H34A 109.5
N3 C34 H34B 109.5
N3 C34 H34C 109.5
H34A C34 H34B 109.5
H34A C34 H34C 109.5
H34B C34 H34C 109.5

loop_
_geom_bond_atom_site_label_1
_geom_bond_atom_site_label_2
_geom_bond_distance
Ti P 2.7143(10)
Ti N2 2.0067(13)
Ti N1 2.0254(13)
Ti N3 1.9121(14)
Ti N4 1.9179(15)
P C27 1.8173(15)
P C14 1.8345(15)
P C1 1.8343(16)
N2 C16 1.4339(17)
N2 C21 1.3934(17)
C27 C32 1.396(2)
C27 C28 1.399(2)
N1 C8 1.4050(17)
N1 C3 1.4347(18)
N3 C33 1.4482(19)
N3 C34 1.457(2)
N4 C35 1.4634(19)
N4 C36 1.463(2)
C8 C9 1.4069(19)
C8 C13 1.407(2)
C2 C7 1.400(2)
C2 C3 1.4086(19)
C2 C1 1.505(2)
C14 H14A 0.950(19)
C14 H14B 0.977(18)
C14 C15 1.5039(19)
C9 H9 0.928(18)
C9 C10 1.393(2)
C16 C15 1.4071(19)
C16 C17 1.3950(19)
C25 H25 0.95(2)
C25 C26 1.386(2)
C25 C24 1.389(2)
C19 H19 0.946(19)
C19 C20 1.387(2)
C19 C18 1.386(2)
C15 C20 1.394(2)
C7 H7 0.939(19)
C7 C6 1.385(2)
C3 C4 1.3964(19)
C21 C26 1.408(2)
C21 C22 1.405(2)
C17 H17 0.957(18)
C17 C18 1.388(2)
C26 H26 0.962(19)
C4 H4 0.950(18)
C4 C5 1.390(2)
C1 H1A 0.954(18)
C1 H1B 0.955(18)
C22 H22 0.944(18)
C22 C23 1.392(2)
C12 H12 0.97(2)
C12 C11 1.390(2)
C12 C13 1.384(2)
C29 H29 0.96(2)
C29 C28 1.388(2)
C29 C30 1.392(2)
C35 H35A 0.983(12)
C35 H35B 0.983(12)
C35 H35C 0.983(12)
C36 H36A 0.975(11)
C36 H36B 0.975(11)
C36 H36C 0.975(11)
C32 H32 0.953(18)
C32 C31 1.394(2)
C33 H33A 0.975(11)
C33 H33B 0.975(11)
C33 H33C 0.975(11)
C24 H24 0.92(2)
C24 C23 1.385(2)
C5 H5 0.931(19)
C5 C6 1.388(2)
C28 H28 0.969(19)
C20 H20 0.920(19)
C6 H6 0.960(19)
C11 H11 0.97(2)
C11 C10 1.380(2)
C10 H10 0.939(19)
C23 H23 0.97(2)
C30 H30 0.95(2)
C30 C31 1.381(2)
C31 H31 0.967(19)
C18 H18 0.93(2)
C13 H13 0.93(2)
C34 H34A 0.992(12)
C34 H34B 0.992(12)
C34 H34C 0.992(12)

loop_
_geom_torsion_atom_site_label_1
_geom_torsion_atom_site_label_2
_geom_torsion_atom_site_label_3
_geom_torsion_atom_site_label_4
_geom_torsion
Ti P C27 C32 122.87(11)
Ti P C27 C28 -51.43(13)
Ti P C14 C15 -33.87(11)
Ti P C1 C2 -51.65(10)
Ti N2 C16 C15 -84.52(13)
Ti N2 C16 C17 95.44(13)
Ti N2 C21 C26 -6.35(19)
Ti N2 C21 C22 174.29(10)
Ti N1 C8 C9 -170.49(10)
Ti N1 C8 C13 10.14(19)
Ti N1 C3 C2 -86.48(13)
Ti N1 C3 C4 93.98(13)
P C27 C32 C31 -173.41(11)
P C27 C28 C29 175.01(12)
P C14 C15 C16 58.96(15)
P C14 C15 C20 -122.61(13)
N2 C16 C15 C14 -3.84(19)
N2 C16 C15 C20 177.71(12)
N2 C16 C17 C18 -179.00(13)
N2 C21 C26 C25 -179.48(13)
N2 C21 C22 C23 179.78(13)
C27 P C14 C15 -165.67(10)
C27 P C1 C2 84.28(11)
C27 C32 C31 C30 -0.7(2)
N1 C8 C9 C10 -178.01(13)
N1 C8 C13 C12 177.77(15)
N1 C3 C4 C5 178.00(12)
C8 N1 C3 C2 97.66(15)
C8 N1 C3 C4 -81.89(16)
C8 C9 C10 C11 0.0(2)
C2 C7 C6 C5 -0.5(2)
C2 C3 C4 C5 -1.5(2)
C14 P C27 C32 -115.84(13)
C14 P C27 C28 69.86(12)
C14 P C1 C2 -165.55(9)
C14 C15 C20 C19 -176.54(14)
C9 C8 C13 C12 -1.6(2)
C16 N2 C21 C26 175.50(12)
C16 N2 C21 C22 -3.86(18)
C16 C15 C20 C19 1.9(2)
C16 C17 C18 C19 0.7(2)
C25 C24 C23 C22 -0.4(2)
C15 C16 C17 C18 1.0(2)
C7 C2 C3 N1 -177.45(12)
C7 C2 C3 C4 2.10(19)
C7 C2 C1 P -115.74(12)
C3 N1 C8 C9 4.63(18)
C3 N1 C8 C13 -174.74(13)
C3 C2 C7 C6 -1.1(2)
C3 C2 C1 P 59.53(14)
C3 C4 C5 C6 -0.1(2)
C21 N2 C16 C15 94.07(15)
C21 N2 C16 C17 -85.97(16)
C21 C22 C23 C24 -0.1(2)
C17 C16 C15 C14 176.20(12)
C17 C16 C15 C20 -2.26(19)
C26 C25 C24 C23 0.8(2)
C26 C21 C22 C23 0.4(2)
C4 C5 C6 C7 1.1(2)
C1 P C27 C32 -4.47(14)
C1 P C27 C28 -178.77(11)
C1 P C14 C15 80.40(11)
C1 C2 C7 C6 174.21(13)
C1 C2 C3 N1 7.22(18)
C1 C2 C3 C4 -173.23(12)
C22 C21 C26 C25 -0.1(2)
C12 C11 C10 C9 -1.1(2)
C29 C30 C31 C32 -0.5(2)
C32 C27 C28 C29 0.3(2)
C24 C25 C26 C21 -0.5(2)
C28 C27 C32 C31 0.7(2)
C28 C29 C30 C31 1.6(2)
C20 C19 C18 C17 -1.1(2)
C11 C12 C13 C8 0.6(3)
C30 C29 C28 C27 -1.5(2)
C18 C19 C20 C15 -0.2(2)
C13 C8 C9 C10 1.4(2)
C13 C12 C11 C10 0.8(3)
